data_4517717
loop_
_publ_author_name
'Zhang, Xin'
'Wu, Song-Bai'
'Leng, Xuebing'
'Chung, Lung Wa'
'Liu, Guixia'
'Huang, Zheng'

_publ_section_title
;
 N-Bridged Pincer Iridium Complexes for Highly Efficient Alkane
 Dehydrogenation and the Relevant Linker Effects
;
_journal_name_full 'ACS Catalysis'
_journal_page_first 6475
_journal_page_last 6487
_journal_paper_doi 10.1021/acscatal.0c00539
_journal_year 2020
_chemical_formula_moiety 'C20 H34 Ir N O P2 S'
_chemical_formula_sum 'C20 H34 Ir N O P2 S'
_chemical_formula_weight 590.68
_space_group_crystal_system triclinic
_space_group_IT_number 2
_space_group_name_Hall '-P 1'
_space_group_name_H-M_alt 'P -1'
_atom_sites_solution_hydrogens geom
_atom_sites_solution_primary dual
_audit_creation_date 2018-05-25
_audit_creation_method
;
Olex2 1.2
(compiled 2018.04.26 svn.r3504 for OlexSys, GUI svn.r5492)
;
_cell_angle_alpha 62.959(3)
_cell_angle_beta 83.152(4)
_cell_angle_gamma 82.770(4)
_cell_formula_units_Z 4
_cell_length_a 8.1801(6)
_cell_length_b 17.6065(14)
_cell_length_c 17.9383(14)
_cell_measurement_reflns_used 9710
_cell_measurement_temperature 170(2)
_cell_measurement_theta_max 55.02
_cell_measurement_theta_min 4.411
_cell_volume 2277.2(3)
_computing_cell_refinement 'SAINT v8.37A (Bruker, 2015)'
_computing_data_reduction 'SAINT v8.37A (Bruker, 2015)'
_computing_molecular_graphics 'Olex2 (Dolomanov et al., 2009)'
_computing_publication_material 'Olex2 (Dolomanov et al., 2009)'
_computing_structure_refinement 'ShelXL (Sheldrick, 2015)'
_computing_structure_solution 'ShelXT (Sheldrick, 2015)'
_diffrn_ambient_temperature 169.99
_diffrn_measured_fraction_theta_full 0.994
_diffrn_measured_fraction_theta_max 0.991
_diffrn_measurement_device_type 'Bruker D8 Venture'
_diffrn_measurement_method '\f and \w scans'
_diffrn_radiation_type GaK\a
_diffrn_radiation_wavelength 1.34139
_diffrn_reflns_av_R_equivalents 0.0519
_diffrn_reflns_av_unetI/netI 0.0522
_diffrn_reflns_Laue_measured_fraction_full 0.994
_diffrn_reflns_Laue_measured_fraction_max 0.991
_diffrn_reflns_limit_h_max 9
_diffrn_reflns_limit_h_min -9
_diffrn_reflns_limit_k_max 21
_diffrn_reflns_limit_k_min -21
_diffrn_reflns_limit_l_max 21
_diffrn_reflns_limit_l_min -21
_diffrn_reflns_number 23805
_diffrn_reflns_point_group_measured_fraction_full 0.994
_diffrn_reflns_point_group_measured_fraction_max 0.991
_diffrn_reflns_theta_full 53.594
_diffrn_reflns_theta_max 54.992
_diffrn_reflns_theta_min 4.330
_diffrn_standards_number 0
_exptl_absorpt_coefficient_mu 9.344
_exptl_absorpt_correction_T_max 0.7508
_exptl_absorpt_correction_T_min 0.3645
_exptl_absorpt_correction_type multi-scan
_exptl_absorpt_process_details
'SADABS-2016/2 (Bruker,2016/2) was used for absorption correction. wR2(int) was 0.1266 before and 0.0760 after correction. The Ratio of minimum to maximum transmission is 0.4855. The \l/2 correction factor is Not present.'
_exptl_crystal_colour red
_exptl_crystal_density_diffrn 1.723
_exptl_crystal_description block
_exptl_crystal_F_000 1168
_exptl_crystal_size_max 0.08
_exptl_crystal_size_mid 0.06
_exptl_crystal_size_min 0.05
_refine_diff_density_max 2.823
_refine_diff_density_min -3.496
_refine_diff_density_rms 0.185
_refine_ls_extinction_method none
_refine_ls_goodness_of_fit_ref 1.044
_refine_ls_hydrogen_treatment constr
_refine_ls_matrix_type full
_refine_ls_number_parameters 487
_refine_ls_number_reflns 8578
_refine_ls_number_restraints 0
_refine_ls_restrained_S_all 1.044
_refine_ls_R_factor_all 0.0462
_refine_ls_R_factor_gt 0.0432
_refine_ls_shift/su_max 0.001
_refine_ls_shift/su_mean 0.000
_refine_ls_structure_factor_coef Fsqd
_refine_ls_weighting_details 'w=1/[\s^2^(Fo^2^)+(0.0510P)^2^+15.9959P] where P=(Fo^2^+2Fc^2^)/3'
_refine_ls_weighting_scheme calc
_refine_ls_wR_factor_gt 0.1155
_refine_ls_wR_factor_ref 0.1182
_reflns_Friedel_coverage 0.000
_reflns_number_gt 7948
_reflns_number_total 8578
_reflns_threshold_expression 'I > 2\s(I)'
_cod_data_source_file cs0c00539_si_005.cif
_cod_data_source_block mjl18221_0m
_cod_depositor_comments 'Adding full bibliography for 4517711--4517721.cif.'
_cod_database_code 4517717
_shelx_shelxl_version_number 2016/6
_shelx_space_group_comment
;
The symmetry employed for this shelxl refinement is uniquely defined
by the following loop, which should always be used as a source of
symmetry information in preference to the above space-group names.
They are only intended as comments.
;
_shelx_estimated_absorpt_t_max 0.652
_shelx_estimated_absorpt_t_min 0.522
_olex2_refinement_description
;
1. Fixed Uiso
 At 1.2 times of:
  All C(H) groups
 At 1.5 times of:
  All C(H,H,H) groups
2.a Ternary CH refined with riding coordinates:
 C9(H9), C12(H12), C15(H15), C18(H18), C29(H29), C32(H32), C35(H35), C38(H38)
2.b Aromatic/amide H refined with riding coordinates:
 C4(H4), C5(H5), C6(H6), C24(H24), C25(H25), C26(H26)
2.c Idealised Me refined as rotating group:
 C8(H8A,H8B,H8C), C10(H10A,H10B,H10C), C11(H11A,H11B,H11C), C13(H13A,H13B,
 H13C), C14(H14A,H14B,H14C), C16(H16A,H16B,H16C), C17(H17A,H17B,H17C), C19(H19B,
 H19A,H19C), C20(H20A,H20B,H20C), C28(H28A,H28B,H28C), C30(H30A,H30B,H30C),
 C31(H31A,H31B,H31C), C33(H33A,H33B,H33C), C34(H34A,H34B,H34C), C36(H36A,H36B,
 H36C), C37(H37A,H37B,H37C), C39(H39A,H39B,H39C), C40(H40A,H40B,H40C)
;
_olex2_submission_special_instructions 'No special instructions were received'

loop_
_space_group_symop_operation_xyz
'x, y, z'
'-x, -y, -z'

loop_
_atom_site_label
_atom_site_type_symbol
_atom_site_fract_x
_atom_site_fract_y
_atom_site_fract_z
_atom_site_U_iso_or_equiv
_atom_site_adp_type
_atom_site_occupancy
_atom_site_site_symmetry_order
_atom_site_calc_flag
_atom_site_refinement_flags_posn
_atom_site_refinement_flags_adp
_atom_site_refinement_flags_occupancy
_atom_site_disorder_assembly
_atom_site_disorder_group
Ir1 Ir -0.01670(3) 0.45497(2) 0.31769(2) 0.02333(9) Uani 1 1 d . . . . .
S1 S 0.0257(2) 0.23376(9) 0.45435(10) 0.0314(3) Uani 1 1 d . . . . .
P1 P 0.07876(19) 0.35353(9) 0.44138(9) 0.0246(3) Uani 1 1 d . . . . .
P2 P -0.1430(2) 0.53321(10) 0.19683(10) 0.0264(3) Uani 1 1 d . . . . .
O1 O 0.1670(7) 0.6022(3) 0.2961(4) 0.0468(13) Uani 1 1 d . . . . .
N1 N -0.2432(7) 0.4625(3) 0.1832(3) 0.0325(12) Uani 1 1 d . . . . .
C1 C 0.0937(8) 0.5450(4) 0.3090(4) 0.0304(14) Uani 1 1 d . . . . .
C2 C -0.1192(8) 0.3570(4) 0.3104(4) 0.0265(13) Uani 1 1 d . . . . .
C3 C -0.0984(8) 0.2698(4) 0.3676(4) 0.0268(13) Uani 1 1 d . . . . .
C4 C -0.1682(8) 0.2056(4) 0.3597(4) 0.0310(14) Uani 1 1 d . . . . .
H4 H -0.152715 0.147624 0.400352 0.037 Uiso 1 1 calc R . . . .
C5 C -0.2600(9) 0.2276(4) 0.2920(5) 0.0344(15) Uani 1 1 d . . . . .
H5 H -0.306943 0.184284 0.285770 0.041 Uiso 1 1 calc R . . . .
C6 C -0.2840(9) 0.3116(4) 0.2334(4) 0.0340(15) Uani 1 1 d . . . . .
H6 H -0.346627 0.326102 0.186769 0.041 Uiso 1 1 calc R . . . .
C7 C -0.2165(8) 0.3755(4) 0.2426(4) 0.0276(13) Uani 1 1 d . . . . .
C8 C -0.3679(11) 0.4858(5) 0.1224(5) 0.048(2) Uani 1 1 d . . . . .
H8A H -0.387072 0.548262 0.092944 0.072 Uiso 1 1 calc GR . . . .
H8B H -0.471278 0.461182 0.151872 0.072 Uiso 1 1 calc GR . . . .
H8C H -0.328591 0.463612 0.081721 0.072 Uiso 1 1 calc GR . . . .
C9 C 0.3014(8) 0.3389(4) 0.4554(4) 0.0320(14) Uani 1 1 d . . . . .
H9 H 0.326151 0.281718 0.503549 0.038 Uiso 1 1 calc R . . . .
C10 C 0.3978(9) 0.3408(5) 0.3766(5) 0.0410(17) Uani 1 1 d . . . . .
H10A H 0.367578 0.294205 0.366659 0.062 Uiso 1 1 calc GR . . . .
H10B H 0.516430 0.333653 0.383987 0.062 Uiso 1 1 calc GR . . . .
H10C H 0.371295 0.395735 0.328492 0.062 Uiso 1 1 calc GR . . . .
C11 C 0.3495(10) 0.4080(5) 0.4760(5) 0.0431(18) Uani 1 1 d . . . . .
H11A H 0.316933 0.464581 0.431640 0.065 Uiso 1 1 calc GR . . . .
H11B H 0.469316 0.402098 0.479976 0.065 Uiso 1 1 calc GR . . . .
H11C H 0.293183 0.401579 0.529703 0.065 Uiso 1 1 calc GR . . . .
C12 C -0.0221(8) 0.3555(4) 0.5378(4) 0.0287(13) Uani 1 1 d . . . . .
H12 H 0.009312 0.407506 0.539936 0.034 Uiso 1 1 calc R . . . .
C13 C -0.2098(9) 0.3650(5) 0.5317(5) 0.0385(16) Uani 1 1 d . . . . .
H13A H -0.239532 0.416491 0.480724 0.058 Uiso 1 1 calc GR . . . .
H13B H -0.265710 0.369940 0.580921 0.058 Uiso 1 1 calc GR . . . .
H13C H -0.243889 0.314710 0.529496 0.058 Uiso 1 1 calc GR . . . .
C14 C 0.0304(9) 0.2770(4) 0.6184(4) 0.0376(16) Uani 1 1 d . . . . .
H14A H 0.006243 0.224748 0.616566 0.056 Uiso 1 1 calc GR . . . .
H14B H -0.030837 0.280683 0.667237 0.056 Uiso 1 1 calc GR . . . .
H14C H 0.149102 0.275427 0.622903 0.056 Uiso 1 1 calc GR . . . .
C15 C -0.0003(9) 0.5829(4) 0.1039(4) 0.0315(14) Uani 1 1 d . . . . .
H15 H 0.049335 0.628893 0.109707 0.038 Uiso 1 1 calc R . . . .
C16 C -0.0798(12) 0.6254(5) 0.0198(5) 0.049(2) Uani 1 1 d . . . . .
H16A H -0.128616 0.582187 0.011249 0.074 Uiso 1 1 calc GR . . . .
H16B H 0.004436 0.652064 -0.025682 0.074 Uiso 1 1 calc GR . . . .
H16C H -0.166237 0.669273 0.020076 0.074 Uiso 1 1 calc GR . . . .
C17 C 0.1423(12) 0.5173(6) 0.1034(5) 0.056(2) Uani 1 1 d . . . . .
H17A H 0.197019 0.493888 0.155974 0.085 Uiso 1 1 calc GR . . . .
H17B H 0.222108 0.545333 0.055993 0.085 Uiso 1 1 calc GR . . . .
H17C H 0.098586 0.470871 0.097958 0.085 Uiso 1 1 calc GR . . . .
C18 C -0.2999(8) 0.6189(4) 0.1934(5) 0.0360(15) Uani 1 1 d . . . . .
H18 H -0.357765 0.640563 0.140607 0.043 Uiso 1 1 calc R . . . .
C19 C -0.2219(10) 0.6930(5) 0.1930(5) 0.0437(18) Uani 1 1 d . . . . .
H19B H -0.308891 0.735090 0.196601 0.066 Uiso 1 1 calc GR . . . .
H19A H -0.152263 0.720037 0.140875 0.066 Uiso 1 1 calc GR . . . .
H19C H -0.154104 0.671690 0.241074 0.066 Uiso 1 1 calc GR . . . .
C20 C -0.4260(11) 0.5822(6) 0.2675(6) 0.061(3) Uani 1 1 d . . . . .
H20A H -0.473997 0.534580 0.266201 0.091 Uiso 1 1 calc GR . . . .
H20B H -0.513669 0.626786 0.264274 0.091 Uiso 1 1 calc GR . . . .
H20C H -0.371784 0.561544 0.319920 0.091 Uiso 1 1 calc GR . . . .
Ir2 Ir 0.61417(3) 0.04296(2) 0.17939(2) 0.02294(9) Uani 1 1 d . . . . .
S2 S 0.6066(2) 0.26288(10) 0.03613(10) 0.0340(4) Uani 1 1 d . . . . .
P3 P 0.72517(19) 0.14243(9) 0.05651(9) 0.0243(3) Uani 1 1 d . . . . .
P4 P 0.47564(19) -0.03100(9) 0.30488(9) 0.0244(3) Uani 1 1 d . . . . .
O2 O 0.8336(7) -0.1082(3) 0.1787(4) 0.0517(15) Uani 1 1 d . . . . .
N2 N 0.3410(7) 0.0436(3) 0.3204(3) 0.0302(12) Uani 1 1 d . . . . .
C21 C 0.7472(8) -0.0500(4) 0.1779(4) 0.0313(14) Uani 1 1 d . . . . .
C22 C 0.4654(7) 0.1444(4) 0.1869(4) 0.0244(12) Uani 1 1 d . . . . .
C23 C 0.4694(8) 0.2304(4) 0.1278(4) 0.0268(13) Uani 1 1 d . . . . .
C24 C 0.3684(9) 0.2971(4) 0.1358(4) 0.0315(14) Uani 1 1 d . . . . .
H24 H 0.374449 0.354294 0.093385 0.038 Uiso 1 1 calc R . . . .
C25 C 0.2602(9) 0.2789(4) 0.2056(4) 0.0346(15) Uani 1 1 d . . . . .
H25 H 0.190729 0.323570 0.211611 0.041 Uiso 1 1 calc R . . . .
C26 C 0.2534(8) 0.1952(4) 0.2671(4) 0.0307(14) Uani 1 1 d . . . . .
H26 H 0.180506 0.182772 0.315866 0.037 Uiso 1 1 calc R . . . .
C27 C 0.3521(8) 0.1294(4) 0.2580(4) 0.0263(13) Uani 1 1 d . . . . .
C28 C 0.2057(10) 0.0243(5) 0.3841(5) 0.0439(18) Uani 1 1 d . . . . .
H28A H 0.201389 -0.037887 0.415366 0.066 Uiso 1 1 calc GR . . . .
H28B H 0.101689 0.050024 0.357534 0.066 Uiso 1 1 calc GR . . . .
H28C H 0.222376 0.047580 0.422685 0.066 Uiso 1 1 calc GR . . . .
C29 C 0.9459(8) 0.1585(4) 0.0514(4) 0.0306(14) Uani 1 1 d . . . . .
H29 H 0.968950 0.214438 0.002348 0.037 Uiso 1 1 calc R . . . .
C30 C 0.9827(10) 0.1622(5) 0.1315(4) 0.0388(16) Uani 1 1 d . . . . .
H30A H 0.916078 0.210417 0.135990 0.058 Uiso 1 1 calc GR . . . .
H30B H 1.100184 0.169651 0.129267 0.058 Uiso 1 1 calc GR . . . .
H30C H 0.955370 0.108765 0.180480 0.058 Uiso 1 1 calc GR . . . .
C31 C 1.0564(9) 0.0874(5) 0.0392(5) 0.0418(17) Uani 1 1 d . . . . .
H31A H 1.024920 0.031513 0.082718 0.063 Uiso 1 1 calc GR . . . .
H31B H 1.172027 0.093376 0.043302 0.063 Uiso 1 1 calc GR . . . .
H31C H 1.042854 0.091752 -0.016204 0.063 Uiso 1 1 calc GR . . . .
C32 C 0.6959(9) 0.1350(4) -0.0404(4) 0.0313(14) Uani 1 1 d . . . . .
H32 H 0.762274 0.082325 -0.038047 0.038 Uiso 1 1 calc R . . . .
C33 C 0.7554(10) 0.2103(5) -0.1200(4) 0.0428(17) Uani 1 1 d . . . . .
H33A H 0.694169 0.263299 -0.123707 0.064 Uiso 1 1 calc GR . . . .
H33B H 0.736808 0.202354 -0.168933 0.064 Uiso 1 1 calc GR . . . .
H33C H 0.873614 0.213810 -0.118860 0.064 Uiso 1 1 calc GR . . . .
C34 C 0.5141(9) 0.1232(5) -0.0419(5) 0.0406(17) Uani 1 1 d . . . . .
H34A H 0.479119 0.074798 0.010432 0.061 Uiso 1 1 calc GR . . . .
H34B H 0.500735 0.112063 -0.089532 0.061 Uiso 1 1 calc GR . . . .
H34C H 0.446135 0.175328 -0.047632 0.061 Uiso 1 1 calc GR . . . .
C35 C 0.6073(8) -0.0809(4) 0.3937(4) 0.0276(13) Uani 1 1 d . . . . .
H35 H 0.676388 -0.129416 0.388194 0.033 Uiso 1 1 calc R . . . .
C36 C 0.7255(11) -0.0172(5) 0.3874(5) 0.0438(18) Uani 1 1 d . . . . .
H36A H 0.786282 0.004826 0.332200 0.066 Uiso 1 1 calc GR . . . .
H36B H 0.803737 -0.045993 0.431256 0.066 Uiso 1 1 calc GR . . . .
H36C H 0.662353 0.030321 0.394767 0.066 Uiso 1 1 calc GR . . . .
C37 C 0.5170(10) -0.1177(5) 0.4806(4) 0.0387(17) Uani 1 1 d . . . . .
H37A H 0.456912 -0.071128 0.490674 0.058 Uiso 1 1 calc GR . . . .
H37B H 0.597266 -0.148612 0.523092 0.058 Uiso 1 1 calc GR . . . .
H37C H 0.438794 -0.157183 0.483883 0.058 Uiso 1 1 calc GR . . . .
C38 C 0.3469(8) -0.1141(4) 0.3154(4) 0.0318(14) Uani 1 1 d . . . . .
H38 H 0.283874 -0.135625 0.371433 0.038 Uiso 1 1 calc R . . . .
C39 C 0.2249(10) -0.0740(5) 0.2474(5) 0.0437(17) Uani 1 1 d . . . . .
H39A H 0.153344 -0.028764 0.255188 0.066 Uiso 1 1 calc GR . . . .
H39B H 0.157321 -0.117836 0.250956 0.066 Uiso 1 1 calc GR . . . .
H39C H 0.285462 -0.049412 0.192180 0.066 Uiso 1 1 calc GR . . . .
C40 C 0.4532(9) -0.1891(4) 0.3091(5) 0.0363(15) Uani 1 1 d . . . . .
H40A H 0.523763 -0.167876 0.256721 0.054 Uiso 1 1 calc GR . . . .
H40B H 0.381659 -0.230004 0.309589 0.054 Uiso 1 1 calc GR . . . .
H40C H 0.522456 -0.217481 0.356863 0.054 Uiso 1 1 calc GR . . . .

loop_
_atom_site_aniso_label
_atom_site_aniso_U_11
_atom_site_aniso_U_22
_atom_site_aniso_U_33
_atom_site_aniso_U_23
_atom_site_aniso_U_13
_atom_site_aniso_U_12
Ir1 0.02720(16) 0.01796(14) 0.02012(15) -0.00342(11) -0.00694(10) -0.00091(10)
S1 0.0423(9) 0.0196(7) 0.0255(8) -0.0033(6) -0.0092(7) -0.0003(6)
P1 0.0261(8) 0.0211(7) 0.0215(7) -0.0044(6) -0.0059(6) 0.0000(6)
P2 0.0316(8) 0.0193(7) 0.0230(7) -0.0035(6) -0.0091(6) -0.0002(6)
O1 0.055(3) 0.028(3) 0.053(3) -0.011(2) -0.013(3) -0.010(2)
N1 0.037(3) 0.025(3) 0.031(3) -0.003(2) -0.017(2) -0.008(2)
C1 0.034(3) 0.027(3) 0.025(3) -0.007(3) -0.012(3) 0.007(3)
C2 0.029(3) 0.023(3) 0.026(3) -0.010(3) -0.004(2) 0.000(2)
C3 0.028(3) 0.022(3) 0.028(3) -0.009(3) 0.000(2) -0.001(2)
C4 0.031(3) 0.020(3) 0.035(4) -0.007(3) -0.003(3) 0.000(2)
C5 0.038(4) 0.027(3) 0.041(4) -0.016(3) -0.003(3) -0.011(3)
C6 0.032(4) 0.035(4) 0.037(4) -0.016(3) -0.006(3) -0.008(3)
C7 0.027(3) 0.026(3) 0.026(3) -0.007(3) -0.003(2) -0.006(2)
C8 0.058(5) 0.035(4) 0.041(4) -0.004(3) -0.028(4) -0.003(4)
C9 0.028(3) 0.026(3) 0.032(3) -0.004(3) -0.006(3) -0.001(3)
C10 0.028(4) 0.038(4) 0.039(4) -0.004(3) 0.004(3) 0.003(3)
C11 0.035(4) 0.041(4) 0.049(5) -0.014(4) -0.016(3) -0.001(3)
C12 0.033(3) 0.026(3) 0.024(3) -0.006(3) -0.008(3) -0.002(3)
C13 0.034(4) 0.040(4) 0.036(4) -0.013(3) -0.004(3) 0.003(3)
C14 0.044(4) 0.035(4) 0.025(3) -0.007(3) -0.006(3) 0.004(3)
C15 0.040(4) 0.024(3) 0.024(3) -0.006(3) -0.002(3) -0.003(3)
C16 0.077(6) 0.034(4) 0.026(4) -0.001(3) -0.014(4) -0.012(4)
C17 0.064(6) 0.053(5) 0.040(4) -0.017(4) 0.002(4) 0.014(4)
C18 0.029(3) 0.033(3) 0.042(4) -0.011(3) -0.012(3) 0.001(3)
C19 0.043(4) 0.034(4) 0.053(5) -0.019(3) -0.012(4) 0.009(3)
C20 0.040(5) 0.049(5) 0.074(6) -0.015(5) 0.009(4) 0.004(4)
Ir2 0.02691(16) 0.01696(14) 0.01862(15) -0.00301(11) -0.00170(10) 0.00055(10)
S2 0.0436(9) 0.0204(7) 0.0272(8) -0.0024(6) -0.0014(7) 0.0013(6)
P3 0.0277(8) 0.0196(7) 0.0186(7) -0.0021(6) -0.0034(6) -0.0018(6)
P4 0.0283(8) 0.0192(7) 0.0188(7) -0.0031(6) -0.0002(6) -0.0013(6)
O2 0.050(3) 0.028(3) 0.066(4) -0.017(3) 0.009(3) 0.008(2)
N2 0.031(3) 0.022(2) 0.029(3) -0.006(2) 0.003(2) 0.003(2)
C21 0.035(4) 0.024(3) 0.024(3) -0.002(3) 0.001(3) -0.003(3)
C22 0.022(3) 0.022(3) 0.025(3) -0.006(2) -0.010(2) 0.000(2)
C23 0.031(3) 0.024(3) 0.023(3) -0.008(2) -0.008(2) 0.001(2)
C24 0.039(4) 0.021(3) 0.032(3) -0.009(3) -0.014(3) 0.003(3)
C25 0.036(4) 0.030(3) 0.040(4) -0.019(3) -0.008(3) 0.009(3)
C26 0.028(3) 0.032(3) 0.030(3) -0.012(3) -0.003(3) 0.000(3)
C27 0.027(3) 0.025(3) 0.023(3) -0.007(2) -0.006(2) 0.002(2)
C28 0.043(4) 0.034(4) 0.039(4) -0.006(3) 0.012(3) -0.003(3)
C29 0.028(3) 0.029(3) 0.028(3) -0.005(3) -0.002(3) -0.006(3)
C30 0.040(4) 0.041(4) 0.031(4) -0.009(3) -0.012(3) -0.008(3)
C31 0.031(4) 0.046(4) 0.044(4) -0.019(4) -0.001(3) 0.006(3)
C32 0.039(4) 0.027(3) 0.024(3) -0.008(3) -0.006(3) -0.003(3)
C33 0.052(5) 0.047(4) 0.024(3) -0.008(3) -0.001(3) -0.013(4)
C34 0.031(4) 0.044(4) 0.041(4) -0.011(3) -0.015(3) -0.006(3)
C35 0.034(3) 0.023(3) 0.019(3) -0.005(2) 0.000(2) -0.001(3)
C36 0.059(5) 0.037(4) 0.032(4) -0.009(3) -0.012(3) -0.011(4)
C37 0.053(5) 0.034(4) 0.018(3) -0.002(3) -0.003(3) 0.001(3)
C38 0.035(4) 0.023(3) 0.027(3) -0.003(3) 0.003(3) -0.006(3)
C39 0.043(4) 0.037(4) 0.046(4) -0.013(3) -0.012(3) -0.003(3)
C40 0.040(4) 0.029(3) 0.039(4) -0.014(3) -0.001(3) -0.009(3)

loop_
_atom_type_symbol
_atom_type_description
_atom_type_scat_dispersion_real
_atom_type_scat_dispersion_imag
_atom_type_scat_source
C C 0.0148 0.0070 'International Tables Vol C Tables 4.2.6.8 and 6.1.1.4'
H H 0.0000 0.0000 'International Tables Vol C Tables 4.2.6.8 and 6.1.1.4'
Ir Ir -5.4392 5.4712 'International Tables Vol C Tables 4.2.6.8 and 6.1.1.4'
N N 0.0253 0.0136 'International Tables Vol C Tables 4.2.6.8 and 6.1.1.4'
O O 0.0412 0.0250 'International Tables Vol C Tables 4.2.6.8 and 6.1.1.4'
P P 0.2596 0.3354 'International Tables Vol C Tables 4.2.6.8 and 6.1.1.4'
S S 0.2924 0.4247 'International Tables Vol C Tables 4.2.6.8 and 6.1.1.4'

loop_
_geom_angle_atom_site_label_1
_geom_angle_atom_site_label_2
_geom_angle_atom_site_label_3
_geom_angle
_geom_angle_site_symmetry_1
_geom_angle_site_symmetry_3
_geom_angle_publ_flag
P2 Ir1 P1 167.68(6) . . ?
C1 Ir1 P1 97.73(19) . . ?
C1 Ir1 P2 94.58(19) . . ?
C1 Ir1 C2 171.2(3) . . ?
C2 Ir1 P1 86.51(18) . . ?
C2 Ir1 P2 81.36(18) . . ?
C3 S1 P1 99.0(2) . . ?
S1 P1 Ir1 107.26(8) . . ?
C9 P1 Ir1 119.3(2) . . ?
C9 P1 S1 103.3(2) . . ?
C9 P1 C12 105.2(3) . . ?
C12 P1 Ir1 116.9(2) . . ?
C12 P1 S1 102.8(2) . . ?
N1 P2 Ir1 105.10(19) . . ?
N1 P2 C15 107.5(3) . . ?
N1 P2 C18 106.0(3) . . ?
C15 P2 Ir1 114.1(2) . . ?
C18 P2 Ir1 117.7(2) . . ?
C18 P2 C15 105.8(3) . . ?
C7 N1 P2 115.9(4) . . ?
C7 N1 C8 118.8(5) . . ?
C8 N1 P2 124.8(5) . . ?
O1 C1 Ir1 173.7(6) . . ?
C3 C2 Ir1 125.1(5) . . ?
C3 C2 C7 114.9(6) . . ?
C7 C2 Ir1 119.9(4) . . ?
C2 C3 S1 121.5(5) . . ?
C4 C3 S1 115.3(5) . . ?
C4 C3 C2 123.2(6) . . ?
C3 C4 H4 120.5 . . ?
C5 C4 C3 119.1(6) . . ?
C5 C4 H4 120.5 . . ?
C4 C5 H5 119.7 . . ?
C6 C5 C4 120.6(6) . . ?
C6 C5 H5 119.7 . . ?
C5 C6 H6 120.0 . . ?
C5 C6 C7 119.9(6) . . ?
C7 C6 H6 120.0 . . ?
N1 C7 C2 117.5(5) . . ?
C6 C7 N1 120.3(6) . . ?
C6 C7 C2 122.2(6) . . ?
N1 C8 H8A 109.5 . . ?
N1 C8 H8B 109.5 . . ?
N1 C8 H8C 109.5 . . ?
H8A C8 H8B 109.5 . . ?
H8A C8 H8C 109.5 . . ?
H8B C8 H8C 109.5 . . ?
P1 C9 H9 108.6 . . ?
C10 C9 P1 109.6(5) . . ?
C10 C9 H9 108.6 . . ?
C10 C9 C11 111.6(6) . . ?
C11 C9 P1 109.8(5) . . ?
C11 C9 H9 108.6 . . ?
C9 C10 H10A 109.5 . . ?
C9 C10 H10B 109.5 . . ?
C9 C10 H10C 109.5 . . ?
H10A C10 H10B 109.5 . . ?
H10A C10 H10C 109.5 . . ?
H10B C10 H10C 109.5 . . ?
C9 C11 H11A 109.5 . . ?
C9 C11 H11B 109.5 . . ?
C9 C11 H11C 109.5 . . ?
H11A C11 H11B 109.5 . . ?
H11A C11 H11C 109.5 . . ?
H11B C11 H11C 109.5 . . ?
P1 C12 H12 107.8 . . ?
C13 C12 P1 108.2(5) . . ?
C13 C12 H12 107.8 . . ?
C13 C12 C14 111.5(6) . . ?
C14 C12 P1 113.5(5) . . ?
C14 C12 H12 107.8 . . ?
C12 C13 H13A 109.5 . . ?
C12 C13 H13B 109.5 . . ?
C12 C13 H13C 109.5 . . ?
H13A C13 H13B 109.5 . . ?
H13A C13 H13C 109.5 . . ?
H13B C13 H13C 109.5 . . ?
C12 C14 H14A 109.5 . . ?
C12 C14 H14B 109.5 . . ?
C12 C14 H14C 109.5 . . ?
H14A C14 H14B 109.5 . . ?
H14A C14 H14C 109.5 . . ?
H14B C14 H14C 109.5 . . ?
P2 C15 H15 106.9 . . ?
C16 C15 P2 115.3(6) . . ?
C16 C15 H15 106.9 . . ?
C16 C15 C17 110.6(6) . . ?
C17 C15 P2 109.9(5) . . ?
C17 C15 H15 106.9 . . ?
C15 C16 H16A 109.5 . . ?
C15 C16 H16B 109.5 . . ?
C15 C16 H16C 109.5 . . ?
H16A C16 H16B 109.5 . . ?
H16A C16 H16C 109.5 . . ?
H16B C16 H16C 109.5 . . ?
C15 C17 H17A 109.5 . . ?
C15 C17 H17B 109.5 . . ?
C15 C17 H17C 109.5 . . ?
H17A C17 H17B 109.5 . . ?
H17A C17 H17C 109.5 . . ?
H17B C17 H17C 109.5 . . ?
P2 C18 H18 108.3 . . ?
C19 C18 P2 111.3(5) . . ?
C19 C18 H18 108.3 . . ?
C19 C18 C20 111.4(7) . . ?
C20 C18 P2 109.0(5) . . ?
C20 C18 H18 108.3 . . ?
C18 C19 H19B 109.5 . . ?
C18 C19 H19A 109.5 . . ?
C18 C19 H19C 109.5 . . ?
H19B C19 H19A 109.5 . . ?
H19B C19 H19C 109.5 . . ?
H19A C19 H19C 109.5 . . ?
C18 C20 H20A 109.5 . . ?
C18 C20 H20B 109.5 . . ?
C18 C20 H20C 109.5 . . ?
H20A C20 H20B 109.5 . . ?
H20A C20 H20C 109.5 . . ?
H20B C20 H20C 109.5 . . ?
P4 Ir2 P3 167.47(6) . . ?
C21 Ir2 P3 95.94(19) . . ?
C21 Ir2 P4 96.41(19) . . ?
C21 Ir2 C22 177.4(2) . . ?
C22 Ir2 P3 86.21(17) . . ?
C22 Ir2 P4 81.39(17) . . ?
C23 S2 P3 99.0(2) . . ?
S2 P3 Ir2 107.85(8) . . ?
C29 P3 Ir2 117.3(2) . . ?
C29 P3 S2 103.0(2) . . ?
C32 P3 Ir2 117.5(2) . . ?
C32 P3 S2 103.4(2) . . ?
C32 P3 C29 105.9(3) . . ?
N2 P4 Ir2 105.03(19) . . ?
N2 P4 C35 107.3(3) . . ?
N2 P4 C38 105.0(3) . . ?
C35 P4 Ir2 114.0(2) . . ?
C35 P4 C38 106.2(3) . . ?
C38 P4 Ir2 118.5(2) . . ?
C27 N2 P4 115.8(4) . . ?
C27 N2 C28 118.8(5) . . ?
C28 N2 P4 124.8(5) . . ?
O2 C21 Ir2 178.0(7) . . ?
C23 C22 Ir2 125.2(5) . . ?
C23 C22 C27 114.7(5) . . ?
C27 C22 Ir2 120.0(4) . . ?
C22 C23 S2 121.7(5) . . ?
C22 C23 C24 123.5(6) . . ?
C24 C23 S2 114.8(5) . . ?
C23 C24 H24 120.3 . . ?
C25 C24 C23 119.4(6) . . ?
C25 C24 H24 120.3 . . ?
C24 C25 H25 120.2 . . ?
C24 C25 C26 119.7(6) . . ?
C26 C25 H25 120.2 . . ?
C25 C26 H26 119.7 . . ?
C25 C26 C27 120.5(6) . . ?
C27 C26 H26 119.7 . . ?
N2 C27 C22 117.7(5) . . ?
C26 C27 N2 120.1(6) . . ?
C26 C27 C22 122.2(6) . . ?
N2 C28 H28A 109.5 . . ?
N2 C28 H28B 109.5 . . ?
N2 C28 H28C 109.5 . . ?
H28A C28 H28B 109.5 . . ?
H28A C28 H28C 109.5 . . ?
H28B C28 H28C 109.5 . . ?
P3 C29 H29 108.5 . . ?
C30 C29 P3 109.4(5) . . ?
C30 C29 H29 108.5 . . ?
C31 C29 P3 111.0(5) . . ?
C31 C29 H29 108.5 . . ?
C31 C29 C30 111.0(6) . . ?
C29 C30 H30A 109.5 . . ?
C29 C30 H30B 109.5 . . ?
C29 C30 H30C 109.5 . . ?
H30A C30 H30B 109.5 . . ?
H30A C30 H30C 109.5 . . ?
H30B C30 H30C 109.5 . . ?
C29 C31 H31A 109.5 . . ?
C29 C31 H31B 109.5 . . ?
C29 C31 H31C 109.5 . . ?
H31A C31 H31B 109.5 . . ?
H31A C31 H31C 109.5 . . ?
H31B C31 H31C 109.5 . . ?
P3 C32 H32 107.4 . . ?
C33 C32 P3 113.6(5) . . ?
C33 C32 H32 107.4 . . ?
C33 C32 C34 111.4(6) . . ?
C34 C32 P3 109.3(5) . . ?
C34 C32 H32 107.4 . . ?
C32 C33 H33A 109.5 . . ?
C32 C33 H33B 109.5 . . ?
C32 C33 H33C 109.5 . . ?
H33A C33 H33B 109.5 . . ?
H33A C33 H33C 109.5 . . ?
H33B C33 H33C 109.5 . . ?
C32 C34 H34A 109.5 . . ?
C32 C34 H34B 109.5 . . ?
C32 C34 H34C 109.5 . . ?
H34A C34 H34B 109.5 . . ?
H34A C34 H34C 109.5 . . ?
H34B C34 H34C 109.5 . . ?
P4 C35 H35 107.1 . . ?
C36 C35 P4 109.7(4) . . ?
C36 C35 H35 107.1 . . ?
C37 C35 P4 115.9(5) . . ?
C37 C35 H35 107.1 . . ?
C37 C35 C36 109.6(6) . . ?
C35 C36 H36A 109.5 . . ?
C35 C36 H36B 109.5 . . ?
C35 C36 H36C 109.5 . . ?
H36A C36 H36B 109.5 . . ?
H36A C36 H36C 109.5 . . ?
H36B C36 H36C 109.5 . . ?
C35 C37 H37A 109.5 . . ?
C35 C37 H37B 109.5 . . ?
C35 C37 H37C 109.5 . . ?
H37A C37 H37B 109.5 . . ?
H37A C37 H37C 109.5 . . ?
H37B C37 H37C 109.5 . . ?
P4 C38 H38 108.8 . . ?
C39 C38 P4 108.3(5) . . ?
C39 C38 H38 108.8 . . ?
C39 C38 C40 111.2(6) . . ?
C40 C38 P4 111.0(5) . . ?
C40 C38 H38 108.8 . . ?
C38 C39 H39A 109.5 . . ?
C38 C39 H39B 109.5 . . ?
C38 C39 H39C 109.5 . . ?
H39A C39 H39B 109.5 . . ?
H39A C39 H39C 109.5 . . ?
H39B C39 H39C 109.5 . . ?
C38 C40 H40A 109.5 . . ?
C38 C40 H40B 109.5 . . ?
C38 C40 H40C 109.5 . . ?
H40A C40 H40B 109.5 . . ?
H40A C40 H40C 109.5 . . ?
H40B C40 H40C 109.5 . . ?

loop_
_geom_bond_atom_site_label_1
_geom_bond_atom_site_label_2
_geom_bond_distance
_geom_bond_site_symmetry_2
_geom_bond_publ_flag
Ir1 P1 2.2763(15) . ?
Ir1 P2 2.2641(15) . ?
Ir1 C1 1.858(7) . ?
Ir1 C2 2.072(6) . ?
S1 P1 2.109(2) . ?
S1 C3 1.781(7) . ?
P1 C9 1.838(7) . ?
P1 C12 1.838(7) . ?
P2 N1 1.692(5) . ?
P2 C15 1.837(7) . ?
P2 C18 1.837(7) . ?
O1 C1 1.156(8) . ?
N1 C7 1.420(8) . ?
N1 C8 1.467(9) . ?
C2 C3 1.407(8) . ?
C2 C7 1.423(9) . ?
C3 C4 1.397(9) . ?
C4 H4 0.9500 . ?
C4 C5 1.380(10) . ?
C5 H5 0.9500 . ?
C5 C6 1.377(10) . ?
C6 H6 0.9500 . ?
C6 C7 1.394(9) . ?
C8 H8A 0.9800 . ?
C8 H8B 0.9800 . ?
C8 H8C 0.9800 . ?
C9 H9 1.0000 . ?
C9 C10 1.523(10) . ?
C9 C11 1.528(10) . ?
C10 H10A 0.9800 . ?
C10 H10B 0.9800 . ?
C10 H10C 0.9800 . ?
C11 H11A 0.9800 . ?
C11 H11B 0.9800 . ?
C11 H11C 0.9800 . ?
C12 H12 1.0000 . ?
C12 C13 1.535(10) . ?
C12 C14 1.539(9) . ?
C13 H13A 0.9800 . ?
C13 H13B 0.9800 . ?
C13 H13C 0.9800 . ?
C14 H14A 0.9800 . ?
C14 H14B 0.9800 . ?
C14 H14C 0.9800 . ?
C15 H15 1.0000 . ?
C15 C16 1.530(10) . ?
C15 C17 1.537(10) . ?
C16 H16A 0.9800 . ?
C16 H16B 0.9800 . ?
C16 H16C 0.9800 . ?
C17 H17A 0.9800 . ?
C17 H17B 0.9800 . ?
C17 H17C 0.9800 . ?
C18 H18 1.0000 . ?
C18 C19 1.520(10) . ?
C18 C20 1.520(11) . ?
C19 H19B 0.9800 . ?
C19 H19A 0.9800 . ?
C19 H19C 0.9800 . ?
C20 H20A 0.9800 . ?
C20 H20B 0.9800 . ?
C20 H20C 0.9800 . ?
Ir2 P3 2.2722(15) . ?
Ir2 P4 2.2683(15) . ?
Ir2 C21 1.856(7) . ?
Ir2 C22 2.080(6) . ?
S2 P3 2.106(2) . ?
S2 C23 1.776(7) . ?
P3 C29 1.847(7) . ?
P3 C32 1.847(7) . ?
P4 N2 1.706(5) . ?
P4 C35 1.835(7) . ?
P4 C38 1.838(7) . ?
O2 C21 1.166(8) . ?
N2 C27 1.421(8) . ?
N2 C28 1.444(8) . ?
C22 C23 1.400(8) . ?
C22 C27 1.424(9) . ?
C23 C24 1.401(9) . ?
C24 H24 0.9500 . ?
C24 C25 1.378(10) . ?
C25 H25 0.9500 . ?
C25 C26 1.385(9) . ?
C26 H26 0.9500 . ?
C26 C27 1.387(9) . ?
C28 H28A 0.9800 . ?
C28 H28B 0.9800 . ?
C28 H28C 0.9800 . ?
C29 H29 1.0000 . ?
C29 C30 1.534(10) . ?
C29 C31 1.533(9) . ?
C30 H30A 0.9800 . ?
C30 H30B 0.9800 . ?
C30 H30C 0.9800 . ?
C31 H31A 0.9800 . ?
C31 H31B 0.9800 . ?
C31 H31C 0.9800 . ?
C32 H32 1.0000 . ?
C32 C33 1.519(9) . ?
C32 C34 1.532(10) . ?
C33 H33A 0.9800 . ?
C33 H33B 0.9800 . ?
C33 H33C 0.9800 . ?
C34 H34A 0.9800 . ?
C34 H34B 0.9800 . ?
C34 H34C 0.9800 . ?
C35 H35 1.0000 . ?
C35 C36 1.529(10) . ?
C35 C37 1.524(9) . ?
C36 H36A 0.9800 . ?
C36 H36B 0.9800 . ?
C36 H36C 0.9800 . ?
C37 H37A 0.9800 . ?
C37 H37B 0.9800 . ?
C37 H37C 0.9800 . ?
C38 H38 1.0000 . ?
C38 C39 1.521(10) . ?
C38 C40 1.528(9) . ?
C39 H39A 0.9800 . ?
C39 H39B 0.9800 . ?
C39 H39C 0.9800 . ?
C40 H40A 0.9800 . ?
C40 H40B 0.9800 . ?
C40 H40C 0.9800 . ?
